data_2237300
loop_
_publ_author_name
'Tokutome, Yui'
'Okuno, Tsunehisa'

_publ_section_title
;
 A second monoclinic polymorph of
 <i>N</i>-(2,4-dinitrophenyl)-2,4-dinitroaniline
;
_journal_coeditor_code FF2093
_journal_issue 2
_journal_name_full 'Acta Crystallographica Section E'
_journal_page_first o152
_journal_paper_doi 10.1107/S1600536812051288
_journal_volume 69
_journal_year 2013
_chemical_formula_iupac 'C12 H7 N5 O8'
_chemical_formula_moiety 'C12 H7 N5 O8'
_chemical_formula_sum 'C12 H7 N5 O8'
_chemical_formula_weight 349.22
_chemical_name_systematic
;
<i>N</i>-(2,4-Dinitrophenyl)-2,4-dinitroaniline
;
_space_group_IT_number 14
_symmetry_cell_setting monoclinic
_symmetry_space_group_name_Hall '-P 2ybc'
_symmetry_space_group_name_H-M 'P 1 21/c 1'
_atom_sites_solution_hydrogens geom
_atom_sites_solution_primary direct
_atom_sites_solution_secondary difmap
_cell_angle_alpha 90.0000
_cell_angle_beta 113.906(4)
_cell_angle_gamma 90.0000
_cell_formula_units_Z 4
_cell_length_a 12.827(4)
_cell_length_b 7.4997(18)
_cell_length_c 15.486(4)
_cell_measurement_reflns_used 3252
_cell_measurement_temperature 93
_cell_measurement_theta_max 25.00
_cell_measurement_theta_min 1.74
_cell_volume 1361.9(6)
_computing_cell_refinement 'CrystalClear (Rigaku, 2008)'
_computing_data_collection 'CrystalClear (Rigaku, 2008)'
_computing_data_reduction 'CrystalClear (Rigaku, 2008)'
_computing_molecular_graphics 'ORTEP-3 (Farrugia, 2012)'
_computing_publication_material 'CrystalStructure (Rigaku, 2010)'
_computing_structure_refinement 'SHELXL97 (Sheldrick, 2008)'
_computing_structure_solution 'SHELXD (Schneider, <i>et al.</i>, 2002)'
_diffrn_ambient_temperature 93
_diffrn_detector_area_resol_mean 7.111
_diffrn_measured_fraction_theta_full 0.996
_diffrn_measured_fraction_theta_max 0.996
_diffrn_measurement_device_type 'Rigaku Saturn724+'
_diffrn_measurement_method \w
_diffrn_radiation_type 'Mo K\a'
_diffrn_radiation_wavelength 0.71075
_diffrn_reflns_av_R_equivalents 0.0245
_diffrn_reflns_limit_h_max 16
_diffrn_reflns_limit_h_min -16
_diffrn_reflns_limit_k_max 9
_diffrn_reflns_limit_k_min -9
_diffrn_reflns_limit_l_max 17
_diffrn_reflns_limit_l_min -20
_diffrn_reflns_number 10755
_diffrn_reflns_theta_full 27.50
_diffrn_reflns_theta_max 27.50
_diffrn_standards_number 0
_exptl_absorpt_coefficient_mu 0.147
_exptl_absorpt_correction_T_max 0.991
_exptl_absorpt_correction_T_min 0.980
_exptl_absorpt_correction_type numerical
_exptl_absorpt_process_details '(NUMABS; Rigaku, 1999)'
_exptl_crystal_colour yellow
_exptl_crystal_density_diffrn 1.703
_exptl_crystal_density_method 'not measured'
_exptl_crystal_description block
_exptl_crystal_F_000 712.00
_exptl_crystal_size_max 0.100
_exptl_crystal_size_mid 0.100
_exptl_crystal_size_min 0.060
_refine_diff_density_max 0.300
_refine_diff_density_min -0.240
_refine_ls_extinction_method none
_refine_ls_goodness_of_fit_ref 1.060
_refine_ls_hydrogen_treatment mixed
_refine_ls_number_parameters 230
_refine_ls_number_reflns 3119
_refine_ls_number_restraints 1
_refine_ls_R_factor_gt 0.0379
_refine_ls_shift/su_max 0.000
_refine_ls_structure_factor_coef Fsqd
_refine_ls_weighting_details 'w = 1/[\s^2^(Fo^2^)+(0.0621P)^2^+0.3959P] where P=(Fo^2^+2Fc^2^)/3'
_refine_ls_weighting_scheme calc
_refine_ls_wR_factor_ref 0.1053
_reflns_number_gt 2767
_reflns_number_total 3119
_reflns_threshold_expression F^2^>2\s(F^2^)
_cod_data_source_file ff2093.cif
_cod_data_source_block I
_cod_original_cell_volume 1362.0(6)
_cod_original_sg_symbol_H-M 'P 21/c'
_cod_database_code 2237300
_cod_database_fobs_code 2237300

loop_
_symmetry_equiv_pos_site_id
_symmetry_equiv_pos_as_xyz
1 +X,+Y,+Z
2 -X,1/2+Y,1/2-Z
3 -X,-Y,-Z
4 +X,1/2-Y,1/2+Z

loop_
_atom_site_type_symbol
_atom_site_label
_atom_site_fract_x
_atom_site_fract_y
_atom_site_fract_z
_atom_site_U_iso_or_equiv
_atom_site_adp_type
_atom_site_calc_flag
_atom_site_refinement_flags
_atom_site_occupancy
_atom_site_symmetry_multiplicity
O O1 0.20047(11) 1.17542(13) 0.26262(8) 0.0365(3) Uani d . 1.0 4
O O2 0.05323(10) 1.20201(15) 0.29618(8) 0.0394(3) Uani d . 1.0 4
O O3 -0.01586(9) 0.79244(13) 0.50055(8) 0.0311(3) Uani d . 1.0 4
O O4 0.10386(8) 0.57497(13) 0.56109(7) 0.0266(3) Uani d . 1.0 4
O O5 0.38633(8) 1.06930(12) 0.19345(7) 0.0269(3) Uani d . 1.0 4
O O6 0.51942(9) 0.95498(13) 0.15832(8) 0.0320(3) Uani d . 1.0 4
O O7 0.49908(9) 0.34690(13) 0.05612(8) 0.0307(3) Uani d . 1.0 4
O O8 0.32685(9) 0.24110(14) -0.00794(8) 0.0342(3) Uani d . 1.0 4
N N1 0.13430(11) 1.11698(16) 0.29532(8) 0.0275(3) Uani d . 1.0 4
N N2 0.06502(9) 0.69826(15) 0.50524(8) 0.0226(3) Uani d . 1.0 4
N N3 0.43254(9) 0.94107(14) 0.17261(8) 0.0219(3) Uani d . 1.0 4
N N4 0.39828(10) 0.34574(15) 0.04416(8) 0.0239(3) Uani d . 1.0 4
N N5 0.27075(10) 0.84682(15) 0.25374(8) 0.0214(3) Uani d . 1.0 4
C C1 0.22104(10) 0.81023(17) 0.31590(9) 0.0203(3) Uani d . 1.0 4
C C2 0.15384(11) 0.93838(16) 0.33691(9) 0.0208(3) Uani d . 1.0 4
C C3 0.10120(10) 0.90156(17) 0.39745(9) 0.0213(3) Uani d . 1.0 4
C C4 0.11840(10) 0.73735(17) 0.43976(9) 0.0204(3) Uani d . 1.0 4
C C5 0.18727(11) 0.60873(18) 0.42471(9) 0.0224(3) Uani d . 1.0 4
C C6 0.23805(11) 0.64557(17) 0.36361(9) 0.0225(3) Uani d . 1.0 4
C C7 0.29803(10) 0.72531(16) 0.19943(8) 0.0187(3) Uani d . 1.0 4
C C8 0.37954(10) 0.76573(16) 0.16216(8) 0.0188(3) Uani d . 1.0 4
C C9 0.41439(10) 0.64030(17) 0.11350(9) 0.0195(3) Uani d . 1.0 4
C C10 0.36121(11) 0.47701(17) 0.09526(9) 0.0205(3) Uani d . 1.0 4
C C11 0.27257(11) 0.43627(16) 0.12204(9) 0.0206(3) Uani d . 1.0 4
C C12 0.24341(11) 0.55830(16) 0.17484(9) 0.0203(3) Uani d . 1.0 4
H H1 0.2801(16) 0.952(2) 0.2451(14) 0.038(5) Uiso d . 1.0 4
H H3 0.0544 0.9880 0.4093 0.0255 Uiso calc R 1.0 4
H H5 0.1991 0.4970 0.4561 0.0268 Uiso calc R 1.0 4
H H6 0.2855 0.5583 0.3534 0.0270 Uiso calc R 1.0 4
H H9 0.4734 0.6666 0.0933 0.0234 Uiso calc R 1.0 4
H H11 0.2329 0.3262 0.1042 0.0247 Uiso calc R 1.0 4
H H12 0.1849 0.5293 0.1953 0.0243 Uiso calc R 1.0 4

loop_
_atom_site_aniso_label
_atom_site_aniso_U_11
_atom_site_aniso_U_22
_atom_site_aniso_U_33
_atom_site_aniso_U_12
_atom_site_aniso_U_13
_atom_site_aniso_U_23
O1 0.0599(8) 0.0210(5) 0.0403(6) 0.0029(5) 0.0325(6) 0.0031(5)
O2 0.0495(7) 0.0330(6) 0.0393(6) 0.0225(5) 0.0216(6) 0.0098(5)
O3 0.0316(6) 0.0280(6) 0.0434(6) -0.0010(4) 0.0251(5) -0.0082(5)
O4 0.0290(5) 0.0291(6) 0.0226(5) -0.0063(4) 0.0114(4) -0.0003(4)
O5 0.0327(5) 0.0179(5) 0.0320(6) -0.0010(4) 0.0151(5) -0.0030(4)
O6 0.0302(5) 0.0300(6) 0.0426(6) -0.0109(4) 0.0216(5) -0.0085(5)
O7 0.0326(6) 0.0273(6) 0.0407(6) 0.0021(4) 0.0235(5) -0.0013(5)
O8 0.0425(6) 0.0285(6) 0.0356(6) -0.0094(5) 0.0200(5) -0.0136(5)
N1 0.0387(7) 0.0217(6) 0.0225(6) 0.0071(5) 0.0128(5) 0.0006(5)
N2 0.0233(6) 0.0234(6) 0.0239(6) -0.0053(5) 0.0124(5) -0.0069(5)
N3 0.0248(6) 0.0201(6) 0.0208(5) -0.0039(4) 0.0092(5) -0.0016(4)
N4 0.0316(6) 0.0194(6) 0.0253(6) -0.0016(5) 0.0164(5) -0.0010(5)
N5 0.0291(6) 0.0163(6) 0.0223(6) 0.0017(5) 0.0140(5) -0.0001(4)
C1 0.0214(6) 0.0210(6) 0.0189(6) 0.0018(5) 0.0087(5) -0.0010(5)
C2 0.0238(6) 0.0174(6) 0.0198(6) 0.0030(5) 0.0074(5) -0.0005(5)
C3 0.0209(6) 0.0208(6) 0.0219(6) 0.0028(5) 0.0084(5) -0.0045(5)
C4 0.0209(6) 0.0223(6) 0.0201(6) -0.0015(5) 0.0104(5) -0.0032(5)
C5 0.0251(6) 0.0197(6) 0.0234(6) 0.0034(5) 0.0110(5) 0.0024(5)
C6 0.0258(6) 0.0205(7) 0.0238(6) 0.0066(5) 0.0125(5) 0.0018(5)
C7 0.0207(6) 0.0185(6) 0.0169(6) 0.0027(5) 0.0076(5) 0.0013(5)
C8 0.0208(6) 0.0166(6) 0.0186(6) -0.0010(5) 0.0076(5) 0.0004(5)
C9 0.0202(6) 0.0204(6) 0.0196(6) -0.0003(5) 0.0097(5) 0.0010(5)
C10 0.0241(6) 0.0184(6) 0.0207(6) 0.0011(5) 0.0108(5) -0.0018(5)
C11 0.0228(6) 0.0164(6) 0.0224(6) -0.0008(5) 0.0091(5) 0.0005(5)
C12 0.0218(6) 0.0190(6) 0.0218(6) 0.0007(5) 0.0107(5) 0.0019(5)

loop_
_atom_type_symbol
_atom_type_description
_atom_type_scat_dispersion_real
_atom_type_scat_dispersion_imag
_atom_type_scat_source
C C 0.0033 0.0016
;
International Tables for Crystallography
(1992, Vol. C, Tables 4.2.6.8 and 6.1.1.4)
;
H H 0.0000 0.0000
;
International Tables for Crystallography
(1992, Vol. C, Table 6.1.1.4)
;
N N 0.0061 0.0033
;
International Tables for Crystallography
(1992, Vol. C, Tables 4.2.6.8 and 6.1.1.4)
;
O O 0.0106 0.0060
;
International Tables for Crystallography
(1992, Vol. C, Tables 4.2.6.8 and 6.1.1.4)
;

loop_
_geom_angle_atom_site_label_1
_geom_angle_atom_site_label_2
_geom_angle_atom_site_label_3
_geom_angle
_geom_angle_publ_flag
O1 N1 O2 123.29(13) ?
O1 N1 C2 118.88(13) ?
O2 N1 C2 117.82(15) ?
O3 N2 O4 124.45(15) ?
O3 N2 C4 117.57(12) ?
O4 N2 C4 117.98(12) ?
O5 N3 O6 123.16(11) ?
O5 N3 C8 118.54(13) ?
O6 N3 C8 118.28(12) ?
O7 N4 O8 124.24(14) ?
O7 N4 C10 117.88(11) ?
O8 N4 C10 117.87(13) ?
C1 N5 C7 126.68(12) ?
N5 C1 C2 121.48(12) ?
N5 C1 C6 121.49(13) ?
C2 C1 C6 117.00(14) ?
N1 C2 C1 122.18(15) ?
N1 C2 C3 115.87(13) ?
C1 C2 C3 121.95(12) ?
C2 C3 C4 118.29(13) ?
N2 C4 C3 118.75(13) ?
N2 C4 C5 118.97(12) ?
C3 C4 C5 122.25(15) ?
C4 C5 C6 119.07(13) ?
C1 C6 C5 121.34(14) ?
N5 C7 C8 121.27(12) ?
N5 C7 C12 122.07(14) ?
C8 C7 C12 116.61(13) ?
N3 C8 C7 122.37(12) ?
N3 C8 C9 115.66(13) ?
C7 C8 C9 121.97(12) ?
C8 C9 C10 118.25(14) ?
N4 C10 C9 117.99(14) ?
N4 C10 C11 119.90(12) ?
C9 C10 C11 122.10(14) ?
C10 C11 C12 118.83(12) ?
C7 C12 C11 121.75(15) ?
C1 N5 H1 116.4(17) no
C7 N5 H1 116.7(17) no
C2 C3 H3 120.863 no
C4 C3 H3 120.846 no
C4 C5 H5 120.467 no
C6 C5 H5 120.467 no
C1 C6 H6 119.323 no
C5 C6 H6 119.339 no
C8 C9 H9 120.873 no
C10 C9 H9 120.874 no
C10 C11 H11 120.582 no
C12 C11 H11 120.588 no
C7 C12 H12 119.124 no
C11 C12 H12 119.126 no

loop_
_geom_bond_atom_site_label_1
_geom_bond_atom_site_label_2
_geom_bond_distance
_geom_bond_publ_flag
O1 N1 1.232(3) ?
O2 N1 1.225(2) ?
O3 N2 1.2327(17) ?
O4 N2 1.2256(15) ?
O5 N3 1.2391(16) ?
O6 N3 1.2254(19) ?
O7 N4 1.2297(18) ?
O8 N4 1.2277(15) ?
N1 C2 1.4632(18) ?
N2 C4 1.465(3) ?
N3 C8 1.4589(17) ?
N4 C10 1.458(2) ?
N5 C1 1.381(3) ?
N5 C7 1.3780(19) ?
C1 C2 1.414(2) ?
C1 C6 1.4099(19) ?
C2 C3 1.387(3) ?
C3 C4 1.3702(19) ?
C4 C5 1.390(2) ?
C5 C6 1.377(3) ?
C7 C8 1.417(2) ?
C7 C12 1.4101(17) ?
C8 C9 1.388(2) ?
C9 C10 1.3743(18) ?
C10 C11 1.393(3) ?
C11 C12 1.376(2) ?
N5 H1 0.818(16) no
C3 H3 0.950 no
C5 H5 0.950 no
C6 H6 0.950 no
C9 H9 0.950 no
C11 H11 0.950 no
C12 H12 0.950 no

loop_
_geom_contact_atom_site_label_1
_geom_contact_atom_site_label_2
_geom_contact_distance
_geom_contact_site_symmetry_2
_geom_contact_publ_flag
O1 O5 3.088(2) . no
O1 N5 2.6468(17) . no
O1 C1 2.8417(18) . no
O1 C3 3.515(2) . no
O2 C1 3.5815(19) . no
O2 C3 2.6708(18) . no
O3 C3 2.723(3) . no
O3 C5 3.542(3) . no
O4 C3 3.5146(19) . no
O4 C5 2.739(3) . no
O5 N5 2.6411(18) . no
O5 C7 2.8341(17) . no
O5 C9 3.5178(18) . no
O6 C7 3.592(2) . no
O6 C9 2.6662(17) . no
O7 C9 2.7557(19) . no
O7 C11 3.512(3) . no
O8 C9 3.4712(18) . no
O8 C11 2.795(2) . no
N1 N5 2.915(2) . no
N3 N5 2.915(2) . no
C1 C4 2.785(3) . no
C1 C12 2.989(2) . no
C2 C5 2.7699(19) . no
C3 C6 2.791(2) . no
C6 C7 3.000(3) . no
C6 C12 3.024(3) . no
C7 C10 2.790(2) . no
C8 C11 2.7718(18) . no
C9 C12 2.789(3) . no
O1 O4 3.4158(17) 4_564 no
O1 O8 3.3131(18) 4_565 no
O1 C11 3.325(2) 1_565 no
O1 C12 3.3172(19) 1_565 no
O2 O3 3.371(2) 3_576 no
O2 C1 3.3316(18) 2_555 no
O2 C2 3.1637(17) 2_555 no
O2 C3 3.2158(17) 2_555 no
O2 C4 3.4275(18) 2_555 no
O2 C6 3.5735(18) 2_555 no
O3 O2 3.371(2) 3_576 no
O3 O3 3.1407(16) 3_576 no
O3 O4 2.9841(15) 3_566 no
O3 C3 3.219(2) 3_576 no
O3 C11 3.2472(17) 2_555 no
O3 C12 3.5105(16) 4_565 no
O4 O1 3.4158(17) 4_565 no
O4 O3 2.9841(15) 3_566 no
O4 O4 2.8032(14) 3_566 no
O4 O5 3.5329(15) 4_565 no
O4 N2 2.8537(16) 3_566 no
O4 N5 2.9413(15) 4_565 no
O4 C7 2.9516(15) 4_565 no
O4 C8 3.4491(17) 4_565 no
O4 C12 3.3640(16) 4_565 no
O5 O4 3.5329(15) 4_564 no
O5 O6 3.5844(15) 2_655 no
O5 O8 3.1686(18) 1_565 no
O5 N4 3.1550(18) 1_565 no
O5 C8 3.2783(15) 2_655 no
O5 C9 3.0922(15) 2_655 no
O5 C10 3.3717(18) 1_565 no
O5 C11 3.1014(16) 1_565 no
O6 O5 3.5844(15) 2_645 no
O6 O7 3.2981(16) 1_565 no
O6 O8 3.4901(15) 1_565 no
O6 N4 3.4499(16) 1_565 no
O6 C6 3.563(3) 2_655 no
O6 C7 3.2040(15) 2_655 no
O6 C8 3.4525(17) 2_655 no
O6 C9 3.565(2) 2_655 no
O6 C10 3.493(2) 2_655 no
O6 C11 3.3694(16) 2_655 no
O6 C12 3.1876(16) 2_655 no
O7 O6 3.2981(16) 1_545 no
O7 O7 2.8859(17) 3_665 no
O7 N4 3.3340(19) 3_665 no
O7 N5 3.2158(15) 2_645 no
O7 C1 3.3356(17) 2_645 no
O7 C6 3.4348(19) 2_645 no
O7 C9 3.241(3) 3_665 no
O8 O1 3.3131(18) 4_564 no
O8 O5 3.1686(18) 1_545 no
O8 O6 3.4901(15) 1_545 no
O8 N1 3.2275(16) 4_564 no
O8 N3 3.4127(17) 1_545 no
O8 C2 3.4864(16) 4_564 no
O8 C5 3.1086(18) 4_554 no
O8 C6 3.4391(18) 4_554 no
N1 O8 3.2275(16) 4_565 no
N2 O4 2.8537(16) 3_566 no
N2 N2 3.3812(18) 3_566 no
N2 C7 3.3198(15) 4_565 no
N2 C12 3.2553(16) 4_565 no
N3 O8 3.4127(17) 1_565 no
N3 N4 3.5570(18) 1_565 no
N3 C9 3.4334(17) 2_655 no
N3 C10 3.5052(17) 2_655 no
N4 O5 3.1550(18) 1_545 no
N4 O6 3.4499(16) 1_545 no
N4 O7 3.3340(19) 3_665 no
N4 N3 3.5570(18) 1_545 no
N5 O4 2.9413(15) 4_564 no
N5 O7 3.2158(15) 2_655 no
C1 O2 3.3316(18) 2_545 no
C1 O7 3.3356(17) 2_655 no
C2 O2 3.1637(17) 2_545 no
C2 O8 3.4864(16) 4_565 no
C3 O2 3.2158(17) 2_545 no
C3 O3 3.219(2) 3_576 no
C3 C11 3.4945(18) 4_565 no
C4 O2 3.4275(18) 2_545 no
C5 O8 3.1086(18) 4_555 no
C6 O2 3.5735(18) 2_545 no
C6 O6 3.563(3) 2_645 no
C6 O7 3.4348(19) 2_655 no
C6 O8 3.4391(18) 4_555 no
C7 O4 2.9516(15) 4_564 no
C7 O6 3.2040(15) 2_645 no
C7 N2 3.3198(15) 4_564 no
C8 O4 3.4491(17) 4_564 no
C8 O5 3.2783(15) 2_645 no
C8 O6 3.4525(17) 2_645 no
C9 O5 3.0922(15) 2_645 no
C9 O6 3.565(2) 2_645 no
C9 O7 3.241(3) 3_665 no
C9 N3 3.4334(17) 2_645 no
C10 O5 3.3717(18) 1_545 no
C10 O6 3.493(2) 2_645 no
C10 N3 3.5052(17) 2_645 no
C11 O1 3.325(2) 1_545 no
C11 O3 3.2472(17) 2_545 no
C11 O5 3.1014(16) 1_545 no
C11 O6 3.3694(16) 2_645 no
C11 C3 3.4945(18) 4_564 no
C12 O1 3.3172(19) 1_545 no
C12 O3 3.5105(16) 4_564 no
C12 O4 3.3640(16) 4_564 no
C12 O6 3.1876(16) 2_645 no
C12 N2 3.2553(16) 4_564 no
O1 H1 2.035(18) . no
O2 H3 2.3713 . no
O3 H3 2.4482 . no
O4 H5 2.4671 . no
O5 H1 2.04(3) . no
O6 H9 2.3573 . no
O7 H9 2.5185 . no
O8 H11 2.5626 . no
N1 H1 2.61(3) . no
N1 H3 2.5624 . no
N2 H3 2.6046 . no
N2 H5 2.6223 . no
N3 H1 2.62(3) . no
N3 H9 2.5577 . no
N4 H9 2.5895 . no
N4 H11 2.6420 . no
N5 H6 2.6197 . no
N5 H12 2.6261 . no
C1 H3 3.3077 . no
C1 H5 3.2878 . no
C1 H12 2.7283 . no
C2 H1 2.55(3) . no
C2 H6 3.2704 . no
C3 H5 3.2688 . no
C4 H6 3.2423 . no
C5 H3 3.2742 . no
C5 H12 3.5909 . no
C6 H1 3.12(2) . no
C6 H12 2.5655 . no
C7 H6 2.7548 . no
C7 H9 3.3097 . no
C7 H11 3.2916 . no
C8 H1 2.56(3) . no
C8 H12 3.2676 . no
C9 H11 3.2733 . no
C10 H12 3.2409 . no
C11 H9 3.2788 . no
C12 H1 3.117(16) . no
C12 H6 2.5934 . no
H1 H6 3.3837 . no
H1 H12 3.3738 . no
H5 H6 2.3240 . no
H6 H12 2.2687 . no
H11 H12 2.3223 . no
O1 H6 3.1886 1_565 no
O1 H11 2.8814 1_565 no
O1 H12 2.8286 1_565 no
O2 H5 3.2826 1_565 no
O2 H12 3.3700 2_555 no
O3 H3 2.3380 3_576 no
O3 H5 3.4591 3_566 no
O3 H11 2.6054 2_555 no
O3 H12 3.4239 2_555 no
O3 H12 3.3497 4_565 no
O4 H1 2.837(17) 4_565 no
O4 H11 3.3680 4_555 no
O4 H12 3.5296 4_565 no
O5 H5 3.5166 4_564 no
O5 H9 3.1398 2_655 no
O5 H11 2.7001 1_565 no
O6 H6 2.6946 2_655 no
O6 H12 3.5867 2_655 no
O7 H1 3.325(16) 2_645 no
O7 H6 3.3385 2_645 no
O7 H9 2.4801 3_665 no
O8 H5 2.3330 4_554 no
O8 H6 3.0019 4_554 no
O8 H9 3.3962 3_665 no
N2 H3 3.3587 3_576 no
N2 H12 3.3961 4_565 no
N3 H5 3.5048 4_564 no
N4 H5 3.4883 4_554 no
N4 H9 3.1761 3_665 no
C3 H11 3.5899 4_565 no
C3 H12 3.4898 2_555 no
C8 H5 3.5662 4_564 no
C11 H3 3.3966 4_564 no
C12 H3 3.5408 2_545 no
H1 O4 2.837(17) 4_564 no
H1 O7 3.325(16) 2_655 no
H1 H9 3.5260 2_655 no
H1 H11 3.4536 1_565 no
H3 O3 2.3380 3_576 no
H3 N2 3.3587 3_576 no
H3 C11 3.3966 4_565 no
H3 C12 3.5408 2_555 no
H3 H11 3.2700 4_565 no
H3 H12 2.8487 2_555 no
H5 O2 3.2826 1_545 no
H5 O3 3.4591 3_566 no
H5 O5 3.5166 4_565 no
H5 O8 2.3330 4_555 no
H5 N3 3.5048 4_565 no
H5 N4 3.4883 4_555 no
H5 C8 3.5662 4_565 no
H5 H11 3.2421 4_555 no
H6 O1 3.1886 1_545 no
H6 O6 2.6946 2_645 no
H6 O7 3.3385 2_655 no
H6 O8 3.0019 4_555 no
H9 O5 3.1398 2_645 no
H9 O7 2.4801 3_665 no
H9 O8 3.3962 3_665 no
H9 N4 3.1761 3_665 no
H9 H1 3.5260 2_645 no
H11 O1 2.8814 1_545 no
H11 O3 2.6054 2_545 no
H11 O4 3.3680 4_554 no
H11 O5 2.7001 1_545 no
H11 C3 3.5899 4_564 no
H11 H1 3.4536 1_545 no
H11 H3 3.2700 4_564 no
H11 H5 3.2421 4_554 no
H12 O1 2.8286 1_545 no
H12 O2 3.3700 2_545 no
H12 O3 3.4239 2_545 no
H12 O3 3.3497 4_564 no
H12 O4 3.5296 4_564 no
H12 O6 3.5867 2_645 no
H12 N2 3.3961 4_564 no
H12 C3 3.4898 2_545 no
H12 H3 2.8487 2_545 no

loop_
_geom_hbond_atom_site_label_D
_geom_hbond_atom_site_label_H
_geom_hbond_atom_site_label_A
_geom_hbond_distance_DH
_geom_hbond_distance_HA
_geom_hbond_distance_DA
_geom_hbond_angle_DHA
_geom_hbond_publ_flag
N5 H1 O1 0.818(16) 2.035(16) 2.6468(17) 131(3) no
N5 H1 O5 0.818(16) 2.038(16) 2.6411(18) 130(2) no
N5 H1 N1 0.818(16) 2.609(16) 2.915(2) 103.8(19) no
N5 H1 N3 0.818(16) 2.622(16) 2.915(2) 102.9(18) no

loop_
_geom_torsion_atom_site_label_1
_geom_torsion_atom_site_label_2
_geom_torsion_atom_site_label_3
_geom_torsion_atom_site_label_4
_geom_torsion
_geom_torsion_publ_flag
O1 N1 C2 C1 -20.15(16) no
O1 N1 C2 C3 160.61(10) no
O2 N1 C2 C1 160.91(10) no
O2 N1 C2 C3 -18.34(15) no
O3 N2 C4 C3 19.08(15) no
O3 N2 C4 C5 -162.72(9) no
O4 N2 C4 C3 -160.66(9) no
O4 N2 C4 C5 17.55(15) no
O5 N3 C8 C7 -17.98(15) no
O5 N3 C8 C9 162.22(9) no
O6 N3 C8 C7 163.56(10) no
O6 N3 C8 C9 -16.23(14) no
O7 N4 C10 C9 32.16(16) no
O7 N4 C10 C11 -149.31(11) no
O8 N4 C10 C9 -147.92(11) no
O8 N4 C10 C11 30.62(16) no
C1 N5 C7 C8 -159.52(10) no
C1 N5 C7 C12 23.16(16) no
C7 N5 C1 C2 -152.59(10) no
C7 N5 C1 C6 29.51(16) no
N5 C1 C2 N1 -0.82(16) no
N5 C1 C2 C3 178.38(9) no
N5 C1 C6 C5 -179.23(9) no
C2 C1 C6 C5 2.79(16) no
C6 C1 C2 N1 177.17(9) no
C6 C1 C2 C3 -3.63(15) no
N1 C2 C3 C4 -178.79(9) no
C1 C2 C3 C4 1.96(16) no
C2 C3 C4 N2 178.83(9) no
C2 C3 C4 C5 0.69(16) no
N2 C4 C5 C6 -179.63(9) no
C3 C4 C5 C6 -1.49(16) no
C4 C5 C6 C1 -0.34(16) no
N5 C7 C8 N3 -4.81(15) no
N5 C7 C8 C9 174.97(9) no
N5 C7 C12 C11 -178.78(9) no
C8 C7 C12 C11 3.78(15) no
C12 C7 C8 N3 172.65(9) no
C12 C7 C8 C9 -7.57(14) no
N3 C8 C9 C10 -175.18(8) no
C7 C8 C9 C10 5.02(15) no
C8 C9 C10 N4 -179.96(9) no
C8 C9 C10 C11 1.54(16) no
N4 C10 C11 C12 176.35(9) no
C9 C10 C11 C12 -5.18(17) no
C10 C11 C12 C7 2.33(16) no

loop_
_cod_related_entry_id
_cod_related_entry_database
_cod_related_entry_code
1 ChemSpider 16971
